data_7030448
loop_
_publ_author_name
'Ding, Nini'
'Hor, T. S. Andy'

_publ_section_title
;
 Ruthenium(II) N,S-heterocyclic carbene complexes and transfer
 hydrogenation of ketones.
;
_journal_issue 42
_journal_name_full 'Dalton transactions (Cambridge, England : 2003)'
_journal_page_first 10179
_journal_page_last 10185
_journal_paper_doi 10.1039/c0dt00562b
_journal_volume 39
_journal_year 2010
_chemical_formula_sum 'C62.5 H56 Br N O2 P2 Ru S'
_chemical_formula_weight 1128.06
_chemical_name_systematic
;
?
;
_space_group_IT_number 2
_symmetry_cell_setting triclinic
_symmetry_space_group_name_Hall '-P 1'
_symmetry_space_group_name_H-M 'P -1'
_atom_sites_solution_hydrogens geom
_atom_sites_solution_primary direct
_atom_sites_solution_secondary difmap
_audit_creation_method SHELXL-97
_cell_angle_alpha 93.390(9)
_cell_angle_beta 104.451(8)
_cell_angle_gamma 107.960(10)
_cell_formula_units_Z 2
_cell_length_a 11.359(4)
_cell_length_b 14.753(5)
_cell_length_c 17.270(6)
_cell_measurement_reflns_used 1521
_cell_measurement_temperature 293(2)
_cell_measurement_theta_max 17.89
_cell_measurement_theta_min 2.46
_cell_volume 2636.7(16)
_computing_cell_refinement 'Bruker SMART'
_computing_data_collection 'Bruker SMART'
_computing_data_reduction 'Bruker SAINT'
_computing_molecular_graphics 'Bruker SHELXTL'
_computing_publication_material 'Bruker SHELXTL'
_computing_structure_refinement 'SHELXL-97 (Sheldrick, 1997)'
_computing_structure_solution 'SHELXS-97 (Sheldrick, 1990)'
_diffrn_ambient_temperature 293(2)
_diffrn_measured_fraction_theta_full 1.000
_diffrn_measured_fraction_theta_max 1.000
_diffrn_measurement_device_type 'CCD area detector'
_diffrn_measurement_method 'phi and omega scans'
_diffrn_radiation_monochromator graphite
_diffrn_radiation_source 'fine-focus sealed tube'
_diffrn_radiation_type MoK\a
_diffrn_radiation_wavelength 0.71073
_diffrn_reflns_av_R_equivalents 0.1091
_diffrn_reflns_av_sigmaI/netI 0.1210
_diffrn_reflns_limit_h_max 13
_diffrn_reflns_limit_h_min -13
_diffrn_reflns_limit_k_max 17
_diffrn_reflns_limit_k_min -17
_diffrn_reflns_limit_l_max 20
_diffrn_reflns_limit_l_min -20
_diffrn_reflns_number 28965
_diffrn_reflns_theta_full 25.00
_diffrn_reflns_theta_max 25.00
_diffrn_reflns_theta_min 1.23
_exptl_absorpt_coefficient_mu 1.201
_exptl_absorpt_correction_T_max 0.9649
_exptl_absorpt_correction_T_min 0.7615
_exptl_absorpt_correction_type multi-scan
_exptl_absorpt_process_details 'Sadabs, (Sheldrick 2001)'
_exptl_crystal_colour Colourless
_exptl_crystal_density_diffrn 1.421
_exptl_crystal_density_meas 1.421
_exptl_crystal_density_method 'not measured'
_exptl_crystal_description Plate
_exptl_crystal_F_000 1158
_exptl_crystal_size_max 0.24
_exptl_crystal_size_mid 0.18
_exptl_crystal_size_min 0.03
_refine_diff_density_max 0.883
_refine_diff_density_min -0.634
_refine_diff_density_rms 0.106
_refine_ls_extinction_method none
_refine_ls_goodness_of_fit_ref 1.017
_refine_ls_hydrogen_treatment constr
_refine_ls_matrix_type full
_refine_ls_number_parameters 607
_refine_ls_number_reflns 9311
_refine_ls_number_restraints 8
_refine_ls_restrained_S_all 1.017
_refine_ls_R_factor_all 0.1148
_refine_ls_R_factor_gt 0.0699
_refine_ls_shift/su_max 0.000
_refine_ls_shift/su_mean 0.000
_refine_ls_structure_factor_coef Fsqd
_refine_ls_weighting_details 'calc w=1/[\s^2^(Fo^2^)+(0.0554P)^2^+0.8067P] where P=(Fo^2^+2Fc^2^)/3'
_refine_ls_weighting_scheme calc
_refine_ls_wR_factor_gt 0.1384
_refine_ls_wR_factor_ref 0.1570
_reflns_number_gt 6098
_reflns_number_total 9311
_reflns_threshold_expression >2sigma(I)
_cod_data_source_file c0dt00562b.txt
_cod_data_source_block 4
_cod_depositor_comments
;
The following automatic conversions were performed:

'_symmetry_cell_setting' value 'Triclinic' changed to 'triclinic'
according to
/usr/data/users/saulius/automatic-downloads/retrospective/RSC/lib/dictionaries/cif_core.dic
dictionary named 'cif_core.dic' version 2.4.2 from
2011-04-26.

'_exptl_absorpt_correction_type' value 'Multi-scan'
changed to 'multi-scan' according to
/usr/data/users/saulius/automatic-downloads/retrospective/RSC/lib/dictionaries/cif_core.dic
dictionary named 'cif_core.dic' version 2.4.2 from 2011-04-26.

Automatic conversion script
Id: cif_fix_values 2281 2013-09-26 08:29:07Z andrius 
;
_cod_original_cell_volume 2636.8(15)
_cod_original_sg_symbol_H-M P-1
_cod_original_formula_sum 'C62.50 H56 Br N O2 P2 Ru S'
_cod_database_code 7030448

loop_
_symmetry_equiv_pos_as_xyz
'x, y, z'
'-x, -y, -z'

loop_
_atom_site_label
_atom_site_type_symbol
_atom_site_fract_x
_atom_site_fract_y
_atom_site_fract_z
_atom_site_U_iso_or_equiv
_atom_site_adp_type
_atom_site_occupancy
_atom_site_symmetry_multiplicity
_atom_site_calc_flag
_atom_site_refinement_flags
_atom_site_disorder_assembly
_atom_site_disorder_group
Ru1 Ru 0.31392(5) 0.28786(4) 0.27759(3) 0.02329(16) Uani 1 1 d . . .
Br1 Br 0.06992(6) 0.24439(5) 0.23901(4) 0.0345(2) Uani 1 1 d . . .
P1 P 0.32259(17) 0.40670(13) 0.18869(10) 0.0290(4) Uani 1 1 d . . .
P2 P 0.29798(17) 0.18089(12) 0.37491(10) 0.0274(4) Uani 1 1 d . . .
S1 S 0.14414(17) 0.10292(13) 0.13698(10) 0.0334(4) Uani 1 1 d . . .
O1 O 0.5149(4) 0.3540(3) 0.3353(3) 0.0301(11) Uani 1 1 d . . .
O2 O 0.3828(5) 0.4160(3) 0.3739(2) 0.0330(11) Uani 1 1 d . . .
N1 N 0.3868(5) 0.1496(4) 0.1755(3) 0.0303(13) Uani 1 1 d . . .
C1 C 0.2958(6) 0.1824(5) 0.1952(4) 0.0275(16) Uani 1 1 d . . .
C2 C 0.3429(7) 0.0653(4) 0.1174(4) 0.0293(16) Uani 1 1 d . . .
C3 C 0.4165(8) 0.0189(5) 0.0926(4) 0.0416(19) Uani 1 1 d . . .
H3 H 0.5060 0.0411 0.1126 0.050 Uiso 1 1 calc R . .
C4 C 0.3496(9) -0.0651(5) 0.0344(5) 0.054(2) Uani 1 1 d . . .
H4 H 0.3960 -0.0992 0.0156 0.065 Uiso 1 1 calc R . .
C5 C 0.2169(8) -0.0970(6) 0.0052(5) 0.053(2) Uani 1 1 d . . .
H5 H 0.1756 -0.1518 -0.0335 0.064 Uiso 1 1 calc R . .
C6 C 0.1451(7) -0.0501(5) 0.0319(4) 0.044(2) Uani 1 1 d . . .
H6 H 0.0557 -0.0727 0.0122 0.053 Uiso 1 1 calc R . .
C7 C 0.2075(7) 0.0315(5) 0.0888(4) 0.0336(17) Uani 1 1 d . . .
C8 C 0.5261(6) 0.1938(5) 0.2125(4) 0.0361(18) Uani 1 1 d . . .
H8A H 0.5604 0.1445 0.2329 0.043 Uiso 1 1 calc R . .
H8B H 0.5408 0.2413 0.2583 0.043 Uiso 1 1 calc R . .
C9 C 0.6001(6) 0.2423(5) 0.1556(4) 0.0330(17) Uani 1 1 d . . .
C10 C 0.5414(7) 0.2563(5) 0.0798(4) 0.0376(18) Uani 1 1 d . . .
H10 H 0.4521 0.2312 0.0598 0.045 Uiso 1 1 calc R . .
C11 C 0.6129(8) 0.3072(5) 0.0327(5) 0.048(2) Uani 1 1 d . . .
H11 H 0.5719 0.3180 -0.0180 0.058 Uiso 1 1 calc R . .
C12 C 0.7475(9) 0.3424(6) 0.0619(6) 0.059(2) Uani 1 1 d . . .
H12 H 0.7966 0.3776 0.0312 0.071 Uiso 1 1 calc R . .
C13 C 0.8066(8) 0.3247(6) 0.1362(6) 0.055(2) Uani 1 1 d . . .
H13 H 0.8962 0.3462 0.1551 0.066 Uiso 1 1 calc R . .
C14 C 0.7342(7) 0.2755(5) 0.1823(5) 0.046(2) Uani 1 1 d . . .
H14 H 0.7753 0.2640 0.2326 0.055 Uiso 1 1 calc R . .
C15 C 0.4975(7) 0.4208(5) 0.3787(4) 0.0313(16) Uani 1 1 d . . .
C16 C 0.6110(7) 0.5009(5) 0.4308(4) 0.045(2) Uani 1 1 d . . .
H16A H 0.6012 0.5615 0.4195 0.067 Uiso 1 1 calc R . .
H16B H 0.6882 0.4971 0.4198 0.067 Uiso 1 1 calc R . .
H16C H 0.6166 0.4956 0.4867 0.067 Uiso 1 1 calc R . .
C1A C 0.4819(7) 0.4999(5) 0.2143(4) 0.0308(16) Uani 1 1 d . . .
C2A C 0.5880(7) 0.4730(5) 0.2123(4) 0.0375(18) Uani 1 1 d . . .
H2A H 0.5748 0.4096 0.1925 0.045 Uiso 1 1 calc R . .
C3A C 0.7134(7) 0.5377(6) 0.2388(4) 0.0422(19) Uani 1 1 d . . .
H3A H 0.7829 0.5181 0.2361 0.051 Uiso 1 1 calc R . .
C4A C 0.7329(8) 0.6307(6) 0.2689(4) 0.047(2) Uani 1 1 d . . .
H4A H 0.8164 0.6740 0.2889 0.057 Uiso 1 1 calc R . .
C5A C 0.6301(9) 0.6603(6) 0.2697(5) 0.056(2) Uani 1 1 d . . .
H5A H 0.6442 0.7241 0.2888 0.068 Uiso 1 1 calc R . .
C6A C 0.5055(8) 0.5959(5) 0.2424(4) 0.047(2) Uani 1 1 d . . .
H6A H 0.4366 0.6171 0.2428 0.056 Uiso 1 1 calc R . .
C1B C 0.2143(7) 0.4774(5) 0.1864(4) 0.0348(17) Uani 1 1 d . . .
C2B C 0.1772(7) 0.4964(5) 0.2542(4) 0.0388(18) Uani 1 1 d . . .
H2B H 0.2059 0.4719 0.3010 0.047 Uiso 1 1 calc R . .
C3B C 0.0978(8) 0.5512(5) 0.2533(5) 0.048(2) Uani 1 1 d . . .
H3B H 0.0737 0.5639 0.2994 0.057 Uiso 1 1 calc R . .
C4B C 0.0546(8) 0.5869(5) 0.1838(5) 0.052(2) Uani 1 1 d . . .
H4B H 0.0012 0.6238 0.1832 0.062 Uiso 1 1 calc R . .
C5B C 0.0888(9) 0.5691(7) 0.1168(5) 0.066(3) Uani 1 1 d . . .
H5B H 0.0578 0.5927 0.0700 0.079 Uiso 1 1 calc R . .
C6B C 0.1708(9) 0.5151(6) 0.1174(5) 0.059(2) Uani 1 1 d . . .
H6B H 0.1962 0.5044 0.0714 0.071 Uiso 1 1 calc R . .
C1C C 0.2825(6) 0.3652(4) 0.0795(4) 0.0292(16) Uani 1 1 d . . .
C2C C 0.1593(7) 0.2992(5) 0.0433(4) 0.0400(19) Uani 1 1 d . . .
H2C H 0.1030 0.2773 0.0744 0.048 Uiso 1 1 calc R . .
C3C C 0.1209(8) 0.2663(5) -0.0388(4) 0.049(2) Uani 1 1 d . . .
H3C H 0.0400 0.2207 -0.0628 0.059 Uiso 1 1 calc R . .
C4C C 0.2028(7) 0.3014(5) -0.0843(4) 0.045(2) Uani 1 1 d . . .
H4C H 0.1760 0.2794 -0.1396 0.054 Uiso 1 1 calc R . .
C5C C 0.3228(8) 0.3678(5) -0.0510(4) 0.0436(19) Uani 1 1 d . . .
H5C H 0.3764 0.3913 -0.0834 0.052 Uiso 1 1 calc R . .
C6C C 0.3642(7) 0.4002(5) 0.0321(4) 0.0357(17) Uani 1 1 d . . .
H6C H 0.4459 0.4450 0.0556 0.043 Uiso 1 1 calc R . .
C1D C 0.1972(6) 0.1886(5) 0.4421(4) 0.0298(16) Uani 1 1 d . . .
C2D C 0.1564(7) 0.2665(5) 0.4497(4) 0.0376(18) Uani 1 1 d . . .
H2D H 0.1742 0.3152 0.4182 0.045 Uiso 1 1 calc R . .
C3D C 0.0880(7) 0.2707(6) 0.5057(5) 0.049(2) Uani 1 1 d . . .
H3D H 0.0626 0.3241 0.5125 0.059 Uiso 1 1 calc R . .
C4D C 0.0574(7) 0.1997(6) 0.5505(4) 0.047(2) Uani 1 1 d . . .
H4D H 0.0069 0.2025 0.5848 0.056 Uiso 1 1 calc R . .
C5D C 0.1008(8) 0.1239(6) 0.5452(4) 0.048(2) Uani 1 1 d . . .
H5D H 0.0832 0.0760 0.5775 0.058 Uiso 1 1 calc R . .
C6D C 0.1710(7) 0.1189(5) 0.4916(4) 0.0420(19) Uani 1 1 d . . .
H6D H 0.2017 0.0675 0.4885 0.050 Uiso 1 1 calc R . .
C1E C 0.4472(7) 0.1955(5) 0.4550(4) 0.0334(17) Uani 1 1 d . . .
C2E C 0.5108(8) 0.1311(7) 0.4693(5) 0.065(3) Uani 1 1 d . . .
H2E H 0.4825 0.0736 0.4342 0.078 Uiso 1 1 calc R . .
C3E C 0.6199(10) 0.1509(8) 0.5372(6) 0.087(3) Uani 1 1 d . . .
H3E H 0.6612 0.1054 0.5461 0.105 Uiso 1 1 calc R . .
C4E C 0.6655(9) 0.2335(7) 0.5889(6) 0.070(3) Uani 1 1 d . . .
H4E H 0.7404 0.2478 0.6313 0.085 Uiso 1 1 calc R . .
C5E C 0.5977(8) 0.2952(7) 0.5768(5) 0.064(3) Uani 1 1 d . . .
H5E H 0.6239 0.3508 0.6139 0.076 Uiso 1 1 calc R . .
C6E C 0.4913(8) 0.2781(6) 0.5112(5) 0.058(2) Uani 1 1 d . . .
H6E H 0.4484 0.3229 0.5047 0.069 Uiso 1 1 calc R . .
C1F C 0.2313(6) 0.0530(4) 0.3301(4) 0.0268(15) Uani 1 1 d . . .
C2F C 0.3037(7) 0.0082(5) 0.2997(4) 0.0358(18) Uani 1 1 d . . .
H2F H 0.3911 0.0409 0.3078 0.043 Uiso 1 1 calc R . .
C3F C 0.2498(9) -0.0839(6) 0.2576(4) 0.049(2) Uani 1 1 d . . .
H3F H 0.3001 -0.1137 0.2382 0.059 Uiso 1 1 calc R . .
C4F C 0.1199(9) -0.1308(5) 0.2448(4) 0.054(2) Uani 1 1 d . . .
H4F H 0.0831 -0.1934 0.2171 0.065 Uiso 1 1 calc R . .
C5F C 0.0440(8) -0.0882(5) 0.2715(4) 0.050(2) Uani 1 1 d . . .
H5F H -0.0439 -0.1209 0.2611 0.060 Uiso 1 1 calc R . .
C6F C 0.0990(7) 0.0051(5) 0.3146(4) 0.0410(19) Uani 1 1 d . . .
H6F H 0.0479 0.0350 0.3328 0.049 Uiso 1 1 calc R . .
C1S C 0.6852(9) 0.9440(6) 0.2072(5) 0.100(4) Uani 1 1 d G . .
C2S C 0.7840(7) 1.0311(6) 0.2389(5) 0.077(3) Uani 1 1 d G . .
H2S H 0.8410 1.0581 0.2095 0.092 Uiso 1 1 calc R . .
C3S C 0.7976(7) 1.0779(5) 0.3145(6) 0.102(4) Uani 1 1 d G . .
H3S H 0.8638 1.1362 0.3356 0.122 Uiso 1 1 calc R . .
C4S C 0.7124(11) 1.0376(8) 0.3584(4) 0.134(6) Uani 1 1 d G . .
H4S H 0.7215 1.0690 0.4090 0.161 Uiso 1 1 calc R . .
C5S C 0.6135(8) 0.9505(8) 0.3268(7) 0.153(9) Uani 1 1 d G . .
H5S H 0.5565 0.9236 0.3562 0.184 Uiso 1 1 calc R . .
C6S C 0.5999(6) 0.9037(5) 0.2512(8) 0.133(7) Uani 1 1 d G . .
H6S H 0.5338 0.8454 0.2300 0.159 Uiso 1 1 calc R . .
C7S C 0.6744(17) 0.8973(10) 0.1323(7) 0.206(10) Uani 1 1 d . . .
H7S1 H 0.7213 0.9423 0.1036 0.309 Uiso 1 1 calc R . .
H7S2 H 0.5852 0.8714 0.1018 0.309 Uiso 1 1 calc R . .
H7S3 H 0.7094 0.8459 0.1397 0.309 Uiso 1 1 calc R . .
C1X C 0.820(2) 0.3527(10) 0.4166(7) 0.166(13) Uiso 0.50 1 d PRD A -1
H1X1 H 0.7516 0.3260 0.4402 0.248 Uiso 0.50 1 calc PR B -1
H1X2 H 0.8608 0.3057 0.4091 0.248 Uiso 0.50 1 calc PR C -1
H1X3 H 0.7865 0.3702 0.3652 0.248 Uiso 0.50 1 calc PR D -1
C2X C 0.9202(15) 0.4422(10) 0.4727(10) 0.115(9) Uiso 0.50 1 d PGD A -1
C3X C 1.021(2) 0.4849(13) 0.4404(8) 0.111(8) Uiso 0.50 1 d PGD A -1
H3X H 1.0189 0.4606 0.3889 0.133 Uiso 0.50 1 calc PR A -1
C4X C 1.1246(15) 0.5639(13) 0.4849(11) 0.101(8) Uiso 0.50 1 d PGD A -1
H4X H 1.1919 0.5924 0.4633 0.121 Uiso 0.50 1 calc PR A -1
C5X C 1.1276(13) 0.6002(9) 0.5618(10) 0.119(9) Uiso 0.50 1 d PGD A -1
H5X H 1.1970 0.6530 0.5916 0.143 Uiso 0.50 1 calc PR A -1
C6X C 1.0270(16) 0.5575(10) 0.5941(7) 0.072(6) Uiso 0.50 1 d PGD A -1
H6X H 1.0290 0.5818 0.6455 0.086 Uiso 0.50 1 calc PR A -1
C7X C 0.9233(13) 0.4785(10) 0.5496(10) 0.062(5) Uiso 0.50 1 d PGD A -1
H7X H 0.8559 0.4499 0.5712 0.074 Uiso 0.50 1 calc PR A -1

loop_
_atom_site_aniso_label
_atom_site_aniso_U_11
_atom_site_aniso_U_22
_atom_site_aniso_U_33
_atom_site_aniso_U_23
_atom_site_aniso_U_13
_atom_site_aniso_U_12
Ru1 0.0255(3) 0.0227(3) 0.0189(3) 0.0032(2) 0.0036(2) 0.0065(2)
Br1 0.0273(4) 0.0375(4) 0.0372(4) 0.0074(3) 0.0072(3) 0.0098(3)
P1 0.0326(11) 0.0280(10) 0.0242(10) 0.0049(8) 0.0056(8) 0.0091(8)
P2 0.0327(10) 0.0249(10) 0.0230(9) 0.0032(8) 0.0045(8) 0.0101(8)
S1 0.0305(10) 0.0323(10) 0.0295(10) -0.0020(8) 0.0003(8) 0.0073(8)
O1 0.028(3) 0.035(3) 0.030(3) 0.001(2) 0.011(2) 0.012(2)
O2 0.041(3) 0.034(3) 0.023(3) -0.001(2) 0.007(2) 0.014(2)
N1 0.031(3) 0.031(3) 0.032(3) 0.007(3) 0.012(3) 0.012(3)
C1 0.026(4) 0.030(4) 0.022(4) 0.008(3) 0.001(3) 0.006(3)
C2 0.038(4) 0.018(4) 0.026(4) 0.002(3) 0.005(3) 0.003(3)
C3 0.055(5) 0.029(4) 0.042(5) 0.003(4) 0.018(4) 0.014(4)
C4 0.073(7) 0.037(5) 0.057(6) -0.005(4) 0.024(5) 0.023(5)
C5 0.063(6) 0.039(5) 0.047(5) -0.014(4) 0.011(5) 0.009(4)
C6 0.042(5) 0.032(4) 0.043(5) -0.009(4) 0.006(4) -0.001(4)
C7 0.048(5) 0.030(4) 0.019(4) 0.004(3) 0.008(3) 0.009(4)
C8 0.037(4) 0.038(4) 0.023(4) -0.005(3) -0.005(3) 0.009(4)
C9 0.028(4) 0.029(4) 0.040(4) -0.003(3) 0.011(3) 0.008(3)
C10 0.038(4) 0.034(4) 0.035(4) 0.004(3) 0.004(4) 0.010(4)
C11 0.053(6) 0.051(5) 0.043(5) 0.013(4) 0.014(4) 0.019(4)
C12 0.061(6) 0.054(6) 0.077(7) 0.025(5) 0.039(5) 0.022(5)
C13 0.030(5) 0.048(5) 0.090(7) 0.016(5) 0.024(5) 0.013(4)
C14 0.037(5) 0.040(5) 0.054(5) 0.006(4) 0.005(4) 0.013(4)
C15 0.041(5) 0.026(4) 0.018(4) 0.001(3) 0.006(3) 0.001(3)
C16 0.045(5) 0.041(5) 0.037(4) -0.007(4) 0.008(4) 0.005(4)
C1A 0.037(4) 0.029(4) 0.022(4) 0.005(3) 0.007(3) 0.007(3)
C2A 0.045(5) 0.037(4) 0.027(4) 0.009(3) 0.010(4) 0.009(4)
C3A 0.039(5) 0.052(5) 0.035(4) 0.007(4) 0.008(4) 0.015(4)
C4A 0.047(5) 0.058(6) 0.019(4) 0.005(4) 0.006(4) -0.004(4)
C5A 0.076(7) 0.030(5) 0.052(5) -0.001(4) 0.020(5) 0.001(5)
C6A 0.053(5) 0.030(4) 0.051(5) 0.003(4) 0.011(4) 0.008(4)
C1B 0.036(4) 0.035(4) 0.037(4) 0.005(3) 0.011(3) 0.016(4)
C2B 0.048(5) 0.032(4) 0.039(4) 0.005(3) 0.008(4) 0.022(4)
C3B 0.064(6) 0.034(4) 0.048(5) 0.000(4) 0.018(4) 0.019(4)
C4B 0.059(6) 0.040(5) 0.061(6) 0.010(4) 0.014(5) 0.025(4)
C5B 0.085(7) 0.074(7) 0.053(6) 0.027(5) 0.016(5) 0.048(6)
C6B 0.091(7) 0.066(6) 0.046(5) 0.033(5) 0.029(5) 0.050(6)
C1C 0.029(4) 0.025(4) 0.027(4) 0.008(3) -0.001(3) 0.006(3)
C2C 0.034(4) 0.037(4) 0.035(4) 0.012(4) 0.001(4) -0.001(4)
C3C 0.047(5) 0.045(5) 0.030(4) 0.009(4) -0.004(4) -0.010(4)
C4C 0.051(5) 0.045(5) 0.021(4) 0.000(4) -0.001(4) 0.001(4)
C5C 0.052(5) 0.054(5) 0.024(4) 0.009(4) 0.011(4) 0.016(4)
C6C 0.031(4) 0.038(4) 0.030(4) 0.010(3) 0.005(3) 0.002(3)
C1D 0.030(4) 0.033(4) 0.024(4) 0.000(3) 0.010(3) 0.005(3)
C2D 0.044(5) 0.041(5) 0.030(4) 0.007(3) 0.014(4) 0.014(4)
C3D 0.053(5) 0.050(5) 0.048(5) -0.001(4) 0.016(4) 0.023(4)
C4D 0.046(5) 0.052(5) 0.037(5) -0.003(4) 0.020(4) 0.002(4)
C5D 0.059(6) 0.041(5) 0.038(5) 0.012(4) 0.024(4) -0.001(4)
C6D 0.051(5) 0.036(4) 0.038(4) 0.007(4) 0.016(4) 0.010(4)
C1E 0.042(4) 0.032(4) 0.025(4) 0.004(3) 0.003(3) 0.016(4)
C2E 0.064(6) 0.065(6) 0.054(6) -0.005(5) -0.013(5) 0.033(5)
C3E 0.075(7) 0.100(9) 0.086(8) 0.014(7) -0.017(6) 0.060(7)
C4E 0.060(6) 0.048(6) 0.061(6) 0.007(5) -0.026(5) -0.006(5)
C5E 0.052(6) 0.076(7) 0.042(5) -0.001(5) -0.005(4) 0.009(5)
C6E 0.057(6) 0.070(6) 0.044(5) 0.000(5) 0.006(4) 0.028(5)
C1F 0.033(4) 0.018(3) 0.027(4) 0.005(3) 0.005(3) 0.007(3)
C2F 0.043(5) 0.024(4) 0.034(4) 0.006(3) 0.001(4) 0.011(3)
C3F 0.070(6) 0.041(5) 0.034(4) 0.004(4) 0.007(4) 0.022(5)
C4F 0.085(7) 0.026(4) 0.035(5) -0.008(4) -0.005(5) 0.015(5)
C5F 0.061(6) 0.032(5) 0.036(5) 0.005(4) 0.005(4) -0.008(4)
C6F 0.053(5) 0.041(5) 0.032(4) 0.014(4) 0.016(4) 0.014(4)
C1S 0.070(8) 0.076(9) 0.143(12) 0.029(9) -0.005(8) 0.037(7)
C2S 0.082(8) 0.073(8) 0.088(8) 0.033(6) 0.031(7) 0.034(7)
C3S 0.077(9) 0.120(10) 0.128(12) 0.043(10) 0.020(8) 0.064(8)
C4S 0.150(14) 0.24(2) 0.103(10) 0.088(12) 0.063(11) 0.157(15)
C5S 0.047(8) 0.191(18) 0.27(2) 0.169(17) 0.067(12) 0.062(10)
C6S 0.097(11) 0.115(11) 0.214(19) 0.105(13) 0.052(12) 0.053(9)
C7S 0.31(2) 0.207(18) 0.095(11) -0.054(11) -0.074(13) 0.191(18)

loop_
_atom_type_symbol
_atom_type_description
_atom_type_scat_dispersion_real
_atom_type_scat_dispersion_imag
_atom_type_scat_source
C C 0.0033 0.0016 'International Tables Vol C Tables 4.2.6.8 and 6.1.1.4'
H H 0.0000 0.0000 'International Tables Vol C Tables 4.2.6.8 and 6.1.1.4'
N N 0.0061 0.0033 'International Tables Vol C Tables 4.2.6.8 and 6.1.1.4'
O O 0.0106 0.0060 'International Tables Vol C Tables 4.2.6.8 and 6.1.1.4'
P P 0.1023 0.0942 'International Tables Vol C Tables 4.2.6.8 and 6.1.1.4'
S S 0.1246 0.1234 'International Tables Vol C Tables 4.2.6.8 and 6.1.1.4'
Br Br -0.2901 2.4595 'International Tables Vol C Tables 4.2.6.8 and 6.1.1.4'
Ru Ru -1.2594 0.8363 'International Tables Vol C Tables 4.2.6.8 and 6.1.1.4'

loop_
_geom_angle_atom_site_label_1
_geom_angle_atom_site_label_2
_geom_angle_atom_site_label_3
_geom_angle
C1 Ru1 O1 106.8(2)
C1 Ru1 O2 166.9(2)
O1 Ru1 O2 60.19(16)
C1 Ru1 P2 90.52(18)
O1 Ru1 P2 90.31(12)
O2 Ru1 P2 91.38(12)
C1 Ru1 P1 95.38(18)
O1 Ru1 P1 90.28(12)
O2 Ru1 P1 83.42(12)
P2 Ru1 P1 173.63(6)
C1 Ru1 Br1 89.86(18)
O1 Ru1 Br1 163.32(12)
O2 Ru1 Br1 103.18(12)
P2 Ru1 Br1 88.64(5)
P1 Ru1 Br1 88.97(5)
C1 Ru1 C15 137.2(3)
O1 Ru1 C15 30.52(19)
O2 Ru1 C15 29.73(18)
P2 Ru1 C15 92.28(15)
P1 Ru1 C15 85.03(15)
Br1 Ru1 C15 132.90(17)
C1A P1 C1B 102.7(3)
C1A P1 C1C 105.4(3)
C1B P1 C1C 99.5(3)
C1A P1 Ru1 112.1(2)
C1B P1 Ru1 117.5(2)
C1C P1 Ru1 117.7(2)
C1F P2 C1D 102.8(3)
C1F P2 C1E 106.6(3)
C1D P2 C1E 97.0(3)
C1F P2 Ru1 113.4(2)
C1D P2 Ru1 118.0(2)
C1E P2 Ru1 116.8(2)
C7 S1 C1 94.4(3)
C15 O1 Ru1 92.9(4)
C15 O2 Ru1 88.8(4)
C1 N1 C2 117.9(6)
C1 N1 C8 124.2(5)
C2 N1 C8 117.8(5)
N1 C1 S1 106.6(5)
N1 C1 Ru1 130.8(5)
S1 C1 Ru1 122.3(4)
C3 C2 C7 122.4(6)
C3 C2 N1 127.0(7)
C7 C2 N1 110.6(6)
C2 C3 C4 116.4(7)
C5 C4 C3 121.1(7)
C6 C5 C4 121.4(7)
C5 C6 C7 118.8(7)
C6 C7 C2 119.9(7)
C6 C7 S1 129.7(6)
C2 C7 S1 110.4(5)
N1 C8 C9 114.3(5)
C10 C9 C14 118.4(7)
C10 C9 C8 123.4(6)
C14 C9 C8 118.2(6)
C9 C10 C11 121.2(7)
C10 C11 C12 119.3(7)
C13 C12 C11 119.7(8)
C14 C13 C12 120.1(8)
C13 C14 C9 121.3(8)
O2 C15 O1 117.9(6)
O2 C15 C16 122.2(6)
O1 C15 C16 119.9(6)
O2 C15 Ru1 61.5(3)
O1 C15 Ru1 56.5(3)
C16 C15 Ru1 174.0(5)
C2A C1A C6A 117.1(7)
C2A C1A P1 118.8(5)
C6A C1A P1 123.9(6)
C1A C2A C3A 122.2(7)
C4A C3A C2A 118.8(7)
C3A C4A C5A 120.4(8)
C4A C5A C6A 120.4(8)
C5A C6A C1A 121.0(8)
C2B C1B C6B 118.5(7)
C2B C1B P1 120.5(5)
C6B C1B P1 120.9(6)
C1B C2B C3B 120.8(7)
C4B C3B C2B 119.6(7)
C5B C4B C3B 120.7(8)
C4B C5B C6B 120.2(8)
C1B C6B C5B 120.1(8)
C6C C1C C2C 119.6(6)
C6C C1C P1 123.7(5)
C2C C1C P1 116.5(5)
C3C C2C C1C 120.0(7)
C4C C3C C2C 119.5(7)
C5C C4C C3C 121.9(7)
C4C C5C C6C 119.4(7)
C1C C6C C5C 119.6(7)
C2D C1D C6D 118.7(6)
C2D C1D P2 121.5(5)
C6D C1D P2 119.5(5)
C1D C2D C3D 118.4(7)
C4D C3D C2D 122.1(8)
C3D C4D C5D 119.8(7)
C4D C5D C6D 119.3(7)
C5D C6D C1D 121.5(7)
C2E C1E C6E 116.8(7)
C2E C1E P2 127.6(6)
C6E C1E P2 115.2(5)
C1E C2E C3E 120.6(8)
C4E C3E C2E 121.9(9)
C3E C4E C5E 117.2(9)
C4E C5E C6E 122.2(9)
C5E C6E C1E 121.1(8)
C2F C1F C6F 118.9(6)
C2F C1F P2 121.5(5)
C6F C1F P2 118.7(5)
C3F C2F C1F 121.6(7)
C4F C3F C2F 118.6(8)
C5F C4F C3F 121.8(7)
C4F C5F C6F 119.5(8)
C1F C6F C5F 119.6(7)
C7S C1S C2S 119.3(11)
C7S C1S C6S 120.7(11)
C2S C1S C6S 120.0
C3S C2S C1S 120.0
C4S C3S C2S 120.0
C3S C4S C5S 120.0
C4S C5S C6S 120.0
C5S C6S C1S 120.0
C3X C2X C7X 120.0
C3X C2X C1X 111.8(15)
C7X C2X C1X 128.1(15)
C2X C3X C4X 120.0
C5X C4X C3X 120.0
C6X C5X C4X 120.0
C5X C6X C7X 120.0
C6X C7X C2X 120.0

loop_
_geom_bond_atom_site_label_1
_geom_bond_atom_site_label_2
_geom_bond_distance
Ru1 C1 1.970(6)
Ru1 O1 2.130(4)
Ru1 O2 2.241(4)
Ru1 P2 2.3742(19)
Ru1 P1 2.3933(19)
Ru1 Br1 2.5434(12)
Ru1 C15 2.549(7)
P1 C1A 1.832(7)
P1 C1B 1.837(7)
P1 C1C 1.844(7)
P2 C1F 1.841(6)
P2 C1D 1.843(6)
P2 C1E 1.844(7)
S1 C7 1.726(7)
S1 C1 1.762(6)
O1 C15 1.296(7)
O2 C15 1.264(8)
N1 C1 1.373(8)
N1 C2 1.421(8)
N1 C8 1.466(8)
C2 C3 1.360(9)
C2 C7 1.407(9)
C3 C4 1.420(10)
C4 C5 1.379(11)
C5 C6 1.363(10)
C6 C7 1.380(9)
C8 C9 1.520(9)
C9 C10 1.372(9)
C9 C14 1.391(9)
C10 C11 1.382(10)
C11 C12 1.399(11)
C12 C13 1.372(11)
C13 C14 1.367(10)
C15 C16 1.492(9)
C1A C2A 1.388(9)
C1A C6A 1.389(9)
C2A C3A 1.391(10)
C3A C4A 1.368(10)
C4A C5A 1.370(11)
C5A C6A 1.383(11)
C1B C2B 1.382(9)
C1B C6B 1.389(9)
C2B C3B 1.383(9)
C3B C4B 1.378(10)
C4B C5B 1.346(11)
C5B C6B 1.398(11)
C1C C6C 1.390(9)
C1C C2C 1.396(9)
C2C C3C 1.384(9)
C3C C4C 1.367(10)
C4C C5C 1.367(10)
C5C C6C 1.398(9)
C1D C2D 1.376(9)
C1D C6D 1.385(9)
C2D C3D 1.394(9)
C3D C4D 1.350(10)
C4D C5D 1.360(10)
C5D C6D 1.378(10)
C1E C2E 1.360(10)
C1E C6E 1.386(10)
C2E C3E 1.416(11)
C3E C4E 1.343(12)
C4E C5E 1.355(12)
C5E C6E 1.379(11)
C1F C2F 1.378(9)
C1F C6F 1.397(9)
C2F C3F 1.377(9)
C3F C4F 1.376(11)
C4F C5F 1.361(11)
C5F C6F 1.398(10)
C1S C7S 1.389(13)
C1S C2S 1.3900
C1S C6S 1.3900
C2S C3S 1.3900
C3S C4S 1.3900
C4S C5S 1.3900
C5S C6S 1.3900
C1X C2X 1.532(16)
C2X C3X 1.3900
C2X C7X 1.3900
C3X C4X 1.3900
C4X C5X 1.3900
C5X C6X 1.3900
C6X C7X 1.3900
